data_1514087
loop_
_publ_author_name
'Taylor, D.'

_publ_section_title
;
 Thermal expansion data: II. Binary oxides with the fluorite and rutile
 structure, M O2, and the antifluorite structure M2 O
;
_journal_coden_ASTM BCTJEH
_journal_name_full 'British Ceramic Transactions and Journal'
_journal_page_first 32
_journal_page_last 37
_journal_volume 83
_journal_year 1984
_chemical_formula_structural 'Li2 O'
_chemical_formula_sum 'Li2 O'
_chemical_name_systematic 'Dilithium Oxide'
_space_group_IT_number 225
_symmetry_Int_Tables_number 225
_symmetry_space_group_name_Hall '-F 4 2 3'
_symmetry_space_group_name_H-M 'F m -3 m'
_audit_creation_date 2005/04/01
_cell_angle_alpha 90.
_cell_angle_beta 90.
_cell_angle_gamma 90.
_cell_formula_units_Z 4
_cell_length_a 4.623
_cell_length_b 4.623
_cell_length_c 4.623
_cell_volume 98.803
_cod_data_source_file 'data_Li2Omelanie057411.cif'
_cod_data_source_block /var/www/cod/tmp/uploads/1395927996.26-D290F29E9218B844.cif
_cod_original_cell_volume 98.8
_cod_original_formula_sum 'Li2 O1'
_cod_database_code 1514087

loop_
_symmetry_equiv_pos_site_id
_symmetry_equiv_pos_as_xyz
1 'z, y, -x'
2 'y, x, -z'
3 'x, z, -y'
4 'z, x, -y'
5 'y, z, -x'
6 'x, y, -z'
7 'z, -y, x'
8 'y, -x, z'
9 'x, -z, y'
10 'z, -x, y'
11 'y, -z, x'
12 'x, -y, z'
13 '-z, y, x'
14 '-y, x, z'
15 '-x, z, y'
16 '-z, x, y'
17 '-y, z, x'
18 '-x, y, z'
19 '-z, -y, -x'
20 '-y, -x, -z'
21 '-x, -z, -y'
22 '-z, -x, -y'
23 '-y, -z, -x'
24 '-x, -y, -z'
25 '-z, -y, x'
26 '-y, -x, z'
27 '-x, -z, y'
28 '-z, -x, y'
29 '-y, -z, x'
30 '-x, -y, z'
31 '-z, y, -x'
32 '-y, x, -z'
33 '-x, z, -y'
34 '-z, x, -y'
35 '-y, z, -x'
36 '-x, y, -z'
37 'z, -y, -x'
38 'y, -x, -z'
39 'x, -z, -y'
40 'z, -x, -y'
41 'y, -z, -x'
42 'x, -y, -z'
43 'z, y, x'
44 'y, x, z'
45 'x, z, y'
46 'z, x, y'
47 'y, z, x'
48 'x, y, z'
49 'z, y+1/2, -x+1/2'
50 'z+1/2, y, -x+1/2'
51 'z+1/2, y+1/2, -x'
52 'y, x+1/2, -z+1/2'
53 'y+1/2, x, -z+1/2'
54 'y+1/2, x+1/2, -z'
55 'x, z+1/2, -y+1/2'
56 'x+1/2, z, -y+1/2'
57 'x+1/2, z+1/2, -y'
58 'z, x+1/2, -y+1/2'
59 'z+1/2, x, -y+1/2'
60 'z+1/2, x+1/2, -y'
61 'y, z+1/2, -x+1/2'
62 'y+1/2, z, -x+1/2'
63 'y+1/2, z+1/2, -x'
64 'x, y+1/2, -z+1/2'
65 'x+1/2, y, -z+1/2'
66 'x+1/2, y+1/2, -z'
67 'z, -y+1/2, x+1/2'
68 'z+1/2, -y, x+1/2'
69 'z+1/2, -y+1/2, x'
70 'y, -x+1/2, z+1/2'
71 'y+1/2, -x, z+1/2'
72 'y+1/2, -x+1/2, z'
73 'x, -z+1/2, y+1/2'
74 'x+1/2, -z, y+1/2'
75 'x+1/2, -z+1/2, y'
76 'z, -x+1/2, y+1/2'
77 'z+1/2, -x, y+1/2'
78 'z+1/2, -x+1/2, y'
79 'y, -z+1/2, x+1/2'
80 'y+1/2, -z, x+1/2'
81 'y+1/2, -z+1/2, x'
82 'x, -y+1/2, z+1/2'
83 'x+1/2, -y, z+1/2'
84 'x+1/2, -y+1/2, z'
85 '-z, y+1/2, x+1/2'
86 '-z+1/2, y, x+1/2'
87 '-z+1/2, y+1/2, x'
88 '-y, x+1/2, z+1/2'
89 '-y+1/2, x, z+1/2'
90 '-y+1/2, x+1/2, z'
91 '-x, z+1/2, y+1/2'
92 '-x+1/2, z, y+1/2'
93 '-x+1/2, z+1/2, y'
94 '-z, x+1/2, y+1/2'
95 '-z+1/2, x, y+1/2'
96 '-z+1/2, x+1/2, y'
97 '-y, z+1/2, x+1/2'
98 '-y+1/2, z, x+1/2'
99 '-y+1/2, z+1/2, x'
100 '-x, y+1/2, z+1/2'
101 '-x+1/2, y, z+1/2'
102 '-x+1/2, y+1/2, z'
103 '-z, -y+1/2, -x+1/2'
104 '-z+1/2, -y, -x+1/2'
105 '-z+1/2, -y+1/2, -x'
106 '-y, -x+1/2, -z+1/2'
107 '-y+1/2, -x, -z+1/2'
108 '-y+1/2, -x+1/2, -z'
109 '-x, -z+1/2, -y+1/2'
110 '-x+1/2, -z, -y+1/2'
111 '-x+1/2, -z+1/2, -y'
112 '-z, -x+1/2, -y+1/2'
113 '-z+1/2, -x, -y+1/2'
114 '-z+1/2, -x+1/2, -y'
115 '-y, -z+1/2, -x+1/2'
116 '-y+1/2, -z, -x+1/2'
117 '-y+1/2, -z+1/2, -x'
118 '-x, -y+1/2, -z+1/2'
119 '-x+1/2, -y, -z+1/2'
120 '-x+1/2, -y+1/2, -z'
121 '-z, -y+1/2, x+1/2'
122 '-z+1/2, -y, x+1/2'
123 '-z+1/2, -y+1/2, x'
124 '-y, -x+1/2, z+1/2'
125 '-y+1/2, -x, z+1/2'
126 '-y+1/2, -x+1/2, z'
127 '-x, -z+1/2, y+1/2'
128 '-x+1/2, -z, y+1/2'
129 '-x+1/2, -z+1/2, y'
130 '-z, -x+1/2, y+1/2'
131 '-z+1/2, -x, y+1/2'
132 '-z+1/2, -x+1/2, y'
133 '-y, -z+1/2, x+1/2'
134 '-y+1/2, -z, x+1/2'
135 '-y+1/2, -z+1/2, x'
136 '-x, -y+1/2, z+1/2'
137 '-x+1/2, -y, z+1/2'
138 '-x+1/2, -y+1/2, z'
139 '-z, y+1/2, -x+1/2'
140 '-z+1/2, y, -x+1/2'
141 '-z+1/2, y+1/2, -x'
142 '-y, x+1/2, -z+1/2'
143 '-y+1/2, x, -z+1/2'
144 '-y+1/2, x+1/2, -z'
145 '-x, z+1/2, -y+1/2'
146 '-x+1/2, z, -y+1/2'
147 '-x+1/2, z+1/2, -y'
148 '-z, x+1/2, -y+1/2'
149 '-z+1/2, x, -y+1/2'
150 '-z+1/2, x+1/2, -y'
151 '-y, z+1/2, -x+1/2'
152 '-y+1/2, z, -x+1/2'
153 '-y+1/2, z+1/2, -x'
154 '-x, y+1/2, -z+1/2'
155 '-x+1/2, y, -z+1/2'
156 '-x+1/2, y+1/2, -z'
157 'z, -y+1/2, -x+1/2'
158 'z+1/2, -y, -x+1/2'
159 'z+1/2, -y+1/2, -x'
160 'y, -x+1/2, -z+1/2'
161 'y+1/2, -x, -z+1/2'
162 'y+1/2, -x+1/2, -z'
163 'x, -z+1/2, -y+1/2'
164 'x+1/2, -z, -y+1/2'
165 'x+1/2, -z+1/2, -y'
166 'z, -x+1/2, -y+1/2'
167 'z+1/2, -x, -y+1/2'
168 'z+1/2, -x+1/2, -y'
169 'y, -z+1/2, -x+1/2'
170 'y+1/2, -z, -x+1/2'
171 'y+1/2, -z+1/2, -x'
172 'x, -y+1/2, -z+1/2'
173 'x+1/2, -y, -z+1/2'
174 'x+1/2, -y+1/2, -z'
175 'z, y+1/2, x+1/2'
176 'z+1/2, y, x+1/2'
177 'z+1/2, y+1/2, x'
178 'y, x+1/2, z+1/2'
179 'y+1/2, x, z+1/2'
180 'y+1/2, x+1/2, z'
181 'x, z+1/2, y+1/2'
182 'x+1/2, z, y+1/2'
183 'x+1/2, z+1/2, y'
184 'z, x+1/2, y+1/2'
185 'z+1/2, x, y+1/2'
186 'z+1/2, x+1/2, y'
187 'y, z+1/2, x+1/2'
188 'y+1/2, z, x+1/2'
189 'y+1/2, z+1/2, x'
190 'x, y+1/2, z+1/2'
191 'x+1/2, y, z+1/2'
192 'x+1/2, y+1/2, z'

loop_
_atom_site_label
_atom_site_type_symbol
_atom_site_symmetry_multiplicity
_atom_site_Wyckoff_symbol
_atom_site_fract_x
_atom_site_fract_y
_atom_site_fract_z
_atom_site_occupancy
_atom_site_attached_hydrogens
_atom_site_B_iso_or_equiv
Li1 Li1+ 8 c 0.25 0.25 0.25 1. 0 0
O1 O2- 4 a 0 0 0 1. 0 0

loop_
_atom_type_symbol
_atom_type_oxidation_number
Li1+ 1
O2- -2

loop_
_citation_id
_citation_journal_full
_citation_year
_citation_journal_volume
_citation_page_first
_citation_page_last
_citation_journal_id_ASTM
primary 'British Ceramic Transactions and Journal' 1984 83 32 37 BCTJEH
2 'Journal of Physics: Condensed Matter' 1991 3 4761 4781 JCOMEL
